data_1529447
loop_
_publ_author_name
'Ning, Ruonan'
'Lei, Yun'
'Liu, Shuangzhu'
'Wang, Huan'
'Zhang, Rujun'
'Wang, Wei'
'Zhu, Yingdong'
'Zhang, Haiyan'
'Zhao, Weimin'

_publ_section_title
;
 Natural \b-Dihydroagarofuran-Type Sesquiterpenoids as Cognition-Enhancing
 and Neuroprotective Agents from Medicinal Plants of the Genus Celastrus.
;
_journal_issue 9
_journal_name_full 'Journal of natural products'
_journal_page_first 2175
_journal_page_last 2186
_journal_paper_doi 10.1021/acs.jnatprod.5b00234
_journal_volume 78
_journal_year 2015
_chemical_absolute_configuration ad
_chemical_formula_sum 'C35 H40 O9'
_chemical_formula_weight 604.67
_chemical_name_systematic
; 
 ? 
;
_space_group_IT_number 19
_symmetry_cell_setting orthorhombic
_symmetry_space_group_name_Hall 'P 2ac 2ab'
_symmetry_space_group_name_H-M 'P 21 21 21'
_atom_sites_solution_hydrogens geom
_atom_sites_solution_primary direct
_atom_sites_solution_secondary difmap
_audit_creation_method SHELXL-97
_cell_angle_alpha 90.00
_cell_angle_beta 90.00
_cell_angle_gamma 90.00
_cell_formula_units_Z 4
_cell_length_a 9.1983(2)
_cell_length_b 18.6272(4)
_cell_length_c 18.7098(4)
_cell_measurement_temperature 296(2)
_cell_volume 3205.71(12)
_computing_structure_refinement 'SHELXL-97 (Sheldrick, 2008)'
_computing_structure_solution 'SHELXS-97 (Sheldrick, 2008)'
_diffrn_ambient_temperature 296(2)
_diffrn_measured_fraction_theta_full 0.964
_diffrn_measured_fraction_theta_max 0.964
_diffrn_measurement_device_type 'Bruker APEX-II CCD'
_diffrn_radiation_monochromator graphite
_diffrn_radiation_source 'fine-focus sealed tube'
_diffrn_radiation_type CuK\a
_diffrn_radiation_wavelength 1.54178
_diffrn_reflns_av_R_equivalents 0.0631
_diffrn_reflns_av_sigmaI/netI 0.0411
_diffrn_reflns_limit_h_max 9
_diffrn_reflns_limit_h_min -10
_diffrn_reflns_limit_k_max 20
_diffrn_reflns_limit_k_min -22
_diffrn_reflns_limit_l_max 22
_diffrn_reflns_limit_l_min -21
_diffrn_reflns_number 33029
_diffrn_reflns_theta_full 68.03
_diffrn_reflns_theta_max 68.03
_diffrn_reflns_theta_min 3.35
_exptl_absorpt_coefficient_mu 0.737
_exptl_crystal_colour colourless
_exptl_crystal_density_diffrn 1.253
_exptl_crystal_density_method 'not measured'
_exptl_crystal_description plate
_exptl_crystal_F_000 1288
_exptl_crystal_size_max 0.2
_exptl_crystal_size_mid 0.1
_exptl_crystal_size_min 0.05
_refine_diff_density_max 0.142
_refine_diff_density_min -0.124
_refine_diff_density_rms 0.031
_refine_ls_abs_structure_details 'Flack H D (1983), Acta Cryst. A39, 876-881'
_refine_ls_abs_structure_Flack 0.14(14)
_refine_ls_extinction_coef 0.00193(14)
_refine_ls_extinction_expression Fc^*^=kFc[1+0.001xFc^2^\l^3^/sin(2\q)]^-1/4^
_refine_ls_extinction_method SHELXL
_refine_ls_goodness_of_fit_ref 1.036
_refine_ls_hydrogen_treatment mixed
_refine_ls_matrix_type full
_refine_ls_number_parameters 403
_refine_ls_number_reflns 5599
_refine_ls_number_restraints 0
_refine_ls_restrained_S_all 1.036
_refine_ls_R_factor_all 0.0453
_refine_ls_R_factor_gt 0.0354
_refine_ls_shift/su_max 0.000
_refine_ls_shift/su_mean 0.000
_refine_ls_structure_factor_coef Fsqd
_refine_ls_weighting_details 'calc w=1/[\s^2^(Fo^2^)+(0.0448P)^2^+0.0000P] where P=(Fo^2^+2Fc^2^)/3'
_refine_ls_weighting_scheme calc
_refine_ls_wR_factor_gt 0.0819
_refine_ls_wR_factor_ref 0.0865
_reflns_number_gt 4728
_reflns_number_total 5599
_reflns_threshold_expression >2sigma(I)
_cod_data_source_file np5b00234_si_002.cif
_cod_data_source_block cu_2015219_0m
_cod_depositor_comments 'Adding full bibliography for 1529447.cif.'
_cod_original_sg_symbol_H-M P212121
_cod_database_code 1529447

loop_
_symmetry_equiv_pos_as_xyz
'x, y, z'
'x+1/2, -y+1/2, -z'
'-x, y+1/2, -z+1/2'
'-x+1/2, -y, z+1/2'

loop_
_atom_site_label
_atom_site_type_symbol
_atom_site_fract_x
_atom_site_fract_y
_atom_site_fract_z
_atom_site_U_iso_or_equiv
_atom_site_adp_type
_atom_site_occupancy
_atom_site_symmetry_multiplicity
_atom_site_calc_flag
_atom_site_refinement_flags
O6 O 0.66148(14) 0.63080(7) 0.26276(7) 0.0359(3) Uani 1 1 d .
O4 O 0.37662(13) 0.53526(7) 0.05891(6) 0.0339(3) Uani 1 1 d .
O2 O 0.42475(13) 0.63616(7) 0.16555(7) 0.0347(3) Uani 1 1 d .
O3 O 0.28279(17) 0.61018(9) 0.25982(8) 0.0533(4) Uani 1 1 d .
O5 O 0.18552(15) 0.46056(8) 0.05059(7) 0.0441(4) Uani 1 1 d .
O1 O 0.71818(14) 0.48097(7) 0.22674(6) 0.0337(3) Uani 1 1 d .
O8 O 0.78845(14) 0.63932(7) 0.05291(7) 0.0368(3) Uani 1 1 d .
O9 O 0.69763(17) 0.67636(10) -0.05151(8) 0.0595(5) Uani 1 1 d .
O7 O 0.70811(17) 0.74936(8) 0.27006(8) 0.0492(4) Uani 1 1 d .
C16' C 0.5141(2) 0.75022(12) 0.63600(11) 0.0430(5) Uani 1 1 d .
H16' H 0.4919 0.7524 0.6844 0.052 Uiso 1 1 calc R
C17' C 0.4674(2) 0.69245(12) 0.59521(11) 0.0399(5) Uani 1 1 d .
H17' H 0.4133 0.6560 0.6163 0.048 Uiso 1 1 calc R
C18' C 0.5008(2) 0.68880(11) 0.52387(11) 0.0380(5) Uani 1 1 d .
H18' H 0.4698 0.6496 0.4972 0.046 Uiso 1 1 calc R
C13' C 0.5809(2) 0.74321(11) 0.49072(10) 0.0340(4) Uani 1 1 d .
C12' C 0.6207(2) 0.74112(11) 0.41533(10) 0.0367(5) Uani 1 1 d .
H12' H 0.6646 0.7823 0.3975 0.044 Uiso 1 1 calc R
C11' C 0.6023(2) 0.68802(11) 0.36878(10) 0.0375(5) Uani 1 1 d .
H11' H 0.5524 0.6467 0.3821 0.045 Uiso 1 1 calc R
C10' C 0.6611(2) 0.69490(11) 0.29640(10) 0.0352(4) Uani 1 1 d .
C9 C 0.7340(2) 0.62828(11) 0.19312(10) 0.0330(4) Uani 1 1 d .
H9 H 0.7263 0.6759 0.1713 0.040 Uiso 1 1 calc R
C10 C 0.65096(19) 0.57416(10) 0.14476(9) 0.0292(4) Uani 1 1 d .
C1 C 0.4927(2) 0.56594(10) 0.17021(10) 0.0309(4) Uani 1 1 d .
H1 H 0.4955 0.5525 0.2208 0.037 Uiso 1 1 calc R
C2 C 0.4031(2) 0.50980(11) 0.13146(10) 0.0338(4) Uani 1 1 d .
H2 H 0.3093 0.5054 0.1559 0.041 Uiso 1 1 calc R
C3' C 0.2580(2) 0.50905(11) 0.02606(10) 0.0343(4) Uani 1 1 d .
C4' C 0.2247(2) 0.54691(11) -0.04177(10) 0.0346(4) Uani 1 1 d .
C9' C 0.1041(2) 0.52422(12) -0.08097(11) 0.0459(5) Uani 1 1 d .
H9' H 0.0492 0.4855 -0.0650 0.055 Uiso 1 1 calc R
C8' C 0.0659(3) 0.55917(14) -0.14345(12) 0.0525(6) Uani 1 1 d .
H8' H -0.0136 0.5434 -0.1699 0.063 Uiso 1 1 calc R
C7' C 0.1460(2) 0.61755(13) -0.16660(12) 0.0487(6) Uani 1 1 d .
H7' H 0.1196 0.6414 -0.2083 0.058 Uiso 1 1 calc R
C15' C 0.5935(2) 0.80424(13) 0.60455(11) 0.0437(5) Uani 1 1 d .
H15' H 0.6250 0.8430 0.6318 0.052 Uiso 1 1 calc R
C14' C 0.6267(2) 0.80097(11) 0.53228(11) 0.0403(5) Uani 1 1 d .
H14' H 0.6802 0.8378 0.5114 0.048 Uiso 1 1 calc R
C1' C 0.3263(2) 0.65271(12) 0.21669(11) 0.0411(5) Uani 1 1 d .
C2' C 0.2828(3) 0.72950(13) 0.21155(13) 0.0583(7) Uani 1 1 d .
H2'1 H 0.2281 0.7369 0.1685 0.087 Uiso 1 1 calc R
H2'2 H 0.3681 0.7591 0.2108 0.087 Uiso 1 1 calc R
H2'3 H 0.2240 0.7420 0.2521 0.087 Uiso 1 1 calc R
C6' C 0.2646(2) 0.64037(12) -0.12792(11) 0.0432(5) Uani 1 1 d .
H6' H 0.3180 0.6797 -0.1436 0.052 Uiso 1 1 calc R
C5' C 0.3050(2) 0.60506(11) -0.06579(10) 0.0380(5) Uani 1 1 d .
H5' H 0.3860 0.6204 -0.0402 0.046 Uiso 1 1 calc R
C3 C 0.4792(2) 0.43708(11) 0.13424(11) 0.0361(5) Uani 1 1 d .
H3A H 0.4273 0.4041 0.1032 0.043 Uiso 1 1 calc R
H3B H 0.4720 0.4186 0.1826 0.043 Uiso 1 1 calc R
C4 C 0.6391(2) 0.43733(11) 0.11240(10) 0.0345(4) Uani 1 1 d .
H4 H 0.6794 0.3928 0.1320 0.041 Uiso 1 1 calc R
C5 C 0.7221(2) 0.49830(11) 0.15056(9) 0.0306(4) Uani 1 1 d .
C11 C 0.8648(2) 0.48486(12) 0.25685(11) 0.0385(5) Uani 1 1 d .
C7 C 0.9415(2) 0.53314(12) 0.20219(11) 0.0387(5) Uani 1 1 d .
H7 H 1.0473 0.5280 0.2053 0.046 Uiso 1 1 calc R
C8 C 0.8966(2) 0.61188(12) 0.20480(11) 0.0391(5) Uani 1 1 d .
H8A H 0.9518 0.6376 0.1688 0.047 Uiso 1 1 calc R
H8B H 0.9246 0.6311 0.2510 0.047 Uiso 1 1 calc R
C6 C 0.8835(2) 0.50177(11) 0.13257(10) 0.0368(5) Uani 1 1 d .
H6A H 0.9024 0.5331 0.0922 0.044 Uiso 1 1 calc R
H6B H 0.9236 0.4546 0.1230 0.044 Uiso 1 1 calc R
C12 C 0.9289(3) 0.40938(13) 0.25970(12) 0.0512(6) Uani 1 1 d .
H12A H 0.8770 0.3813 0.2944 0.077 Uiso 1 1 calc R
H12B H 1.0296 0.4121 0.2730 0.077 Uiso 1 1 calc R
H12C H 0.9204 0.3872 0.2136 0.077 Uiso 1 1 calc R
C13 C 0.8569(2) 0.51360(13) 0.33291(11) 0.0488(6) Uani 1 1 d .
H13A H 0.8098 0.5596 0.3328 0.073 Uiso 1 1 calc R
H13B H 0.9534 0.5185 0.3518 0.073 Uiso 1 1 calc R
H13C H 0.8025 0.4808 0.3621 0.073 Uiso 1 1 calc R
C14 C 0.6612(2) 0.43184(12) 0.03117(10) 0.0438(5) Uani 1 1 d .
H14A H 0.6403 0.3838 0.0157 0.066 Uiso 1 1 calc R
H14B H 0.7600 0.4436 0.0196 0.066 Uiso 1 1 calc R
H14C H 0.5970 0.4648 0.0074 0.066 Uiso 1 1 calc R
C15 C 0.65024(19) 0.60579(11) 0.06846(10) 0.0324(4) Uani 1 1 d .
H15A H 0.6318 0.5679 0.0341 0.039 Uiso 1 1 calc R
H15B H 0.5730 0.6410 0.0643 0.039 Uiso 1 1 calc R
C19' C 0.7960(2) 0.67403(11) -0.00960(11) 0.0394(5) Uani 1 1 d .
C20' C 0.9421(2) 0.70870(14) -0.01884(12) 0.0513(6) Uani 1 1 d .
H20A H 1.0128 0.6727 -0.0308 0.077 Uiso 1 1 calc R
H20B H 0.9698 0.7320 0.0249 0.077 Uiso 1 1 calc R
H20C H 0.9372 0.7436 -0.0565 0.077 Uiso 1 1 calc R

loop_
_atom_site_aniso_label
_atom_site_aniso_U_11
_atom_site_aniso_U_22
_atom_site_aniso_U_33
_atom_site_aniso_U_23
_atom_site_aniso_U_13
_atom_site_aniso_U_12
O6 0.0435(8) 0.0348(8) 0.0293(7) -0.0055(6) 0.0052(5) -0.0047(6)
O4 0.0308(8) 0.0410(8) 0.0298(7) 0.0041(6) -0.0022(5) -0.0056(6)
O2 0.0351(8) 0.0369(8) 0.0323(7) 0.0027(6) 0.0075(5) 0.0058(5)
O3 0.0563(10) 0.0544(10) 0.0492(9) 0.0034(8) 0.0251(7) 0.0046(7)
O5 0.0397(9) 0.0477(9) 0.0451(9) 0.0056(7) -0.0037(6) -0.0118(6)
O1 0.0355(8) 0.0396(8) 0.0261(7) 0.0015(6) -0.0023(5) 0.0010(5)
O8 0.0345(8) 0.0452(9) 0.0307(7) 0.0053(6) 0.0041(5) -0.0087(6)
O9 0.0518(10) 0.0809(13) 0.0458(10) 0.0242(9) -0.0003(7) -0.0085(8)
O7 0.0757(11) 0.0343(9) 0.0375(9) 0.0003(7) 0.0047(7) -0.0051(7)
C16' 0.0474(13) 0.0518(15) 0.0297(11) -0.0039(10) -0.0022(8) 0.0090(10)
C17' 0.0397(13) 0.0420(13) 0.0379(12) -0.0010(10) -0.0007(8) 0.0042(9)
C18' 0.0394(12) 0.0369(13) 0.0379(12) -0.0053(9) -0.0036(8) 0.0032(9)
C13' 0.0363(11) 0.0350(12) 0.0308(11) -0.0039(9) -0.0038(7) 0.0063(8)
C12' 0.0402(12) 0.0349(12) 0.0351(11) -0.0018(9) -0.0012(8) 0.0028(8)
C11' 0.0449(12) 0.0353(12) 0.0322(11) -0.0030(9) 0.0003(8) -0.0022(8)
C10' 0.0371(11) 0.0376(13) 0.0309(11) -0.0052(9) -0.0040(7) -0.0002(8)
C9 0.0356(11) 0.0367(12) 0.0266(10) 0.0009(9) 0.0042(7) -0.0034(8)
C10 0.0293(10) 0.0343(11) 0.0242(10) -0.0009(8) 0.0007(7) 0.0005(7)
C1 0.0319(11) 0.0321(11) 0.0288(10) 0.0007(8) 0.0023(7) 0.0005(8)
C2 0.0339(11) 0.0413(12) 0.0261(10) 0.0029(9) 0.0024(7) -0.0047(8)
C3' 0.0283(11) 0.0398(12) 0.0349(11) -0.0011(9) 0.0005(7) -0.0027(8)
C4' 0.0324(11) 0.0397(12) 0.0316(11) -0.0030(9) 0.0017(7) -0.0001(8)
C9' 0.0450(13) 0.0467(14) 0.0461(13) 0.0011(11) -0.0082(9) -0.0094(9)
C8' 0.0542(15) 0.0612(17) 0.0421(14) -0.0013(11) -0.0151(10) -0.0057(11)
C7' 0.0543(14) 0.0572(16) 0.0346(12) 0.0028(10) -0.0042(9) 0.0048(11)
C15' 0.0506(13) 0.0424(13) 0.0381(13) -0.0106(10) -0.0087(9) 0.0052(10)
C14' 0.0450(12) 0.0348(12) 0.0410(12) -0.0057(10) -0.0028(9) 0.0011(9)
C1' 0.0340(12) 0.0504(14) 0.0389(13) -0.0041(10) 0.0074(8) 0.0052(9)
C2' 0.0652(16) 0.0500(15) 0.0596(16) 0.0041(12) 0.0226(12) 0.0203(12)
C6' 0.0461(13) 0.0463(14) 0.0373(12) 0.0068(11) 0.0035(9) -0.0019(9)
C5' 0.0330(11) 0.0452(13) 0.0356(11) -0.0007(9) -0.0004(8) -0.0005(9)
C3 0.0443(12) 0.0334(12) 0.0307(11) 0.0026(9) -0.0026(8) -0.0065(8)
C4 0.0385(12) 0.0333(12) 0.0319(11) -0.0027(8) -0.0033(8) 0.0037(8)
C5 0.0324(11) 0.0351(12) 0.0244(10) -0.0005(8) -0.0008(7) 0.0019(8)
C11 0.0366(12) 0.0458(13) 0.0332(11) -0.0006(9) -0.0072(8) 0.0035(9)
C7 0.0284(11) 0.0464(13) 0.0413(12) -0.0028(10) -0.0036(8) 0.0007(8)
C8 0.0355(12) 0.0461(13) 0.0358(12) -0.0011(9) -0.0001(8) -0.0077(9)
C6 0.0344(12) 0.0412(13) 0.0348(11) 0.0005(9) -0.0007(8) 0.0051(8)
C12 0.0536(15) 0.0520(16) 0.0481(14) 0.0019(12) -0.0090(10) 0.0121(11)
C13 0.0548(15) 0.0565(15) 0.0350(13) 0.0001(11) -0.0104(9) 0.0006(11)
C14 0.0480(13) 0.0477(14) 0.0357(12) -0.0112(10) -0.0019(9) 0.0018(10)
C15 0.0286(11) 0.0371(11) 0.0315(11) 0.0028(8) 0.0035(7) -0.0017(8)
C19' 0.0449(13) 0.0372(13) 0.0362(12) 0.0004(9) 0.0093(9) -0.0005(9)
C20' 0.0541(14) 0.0505(15) 0.0495(14) 0.0037(11) 0.0138(10) -0.0120(11)

loop_
_atom_type_symbol
_atom_type_description
_atom_type_scat_dispersion_real
_atom_type_scat_dispersion_imag
_atom_type_scat_source
C C 0.0181 0.0091 'International Tables Vol C Tables 4.2.6.8 and 6.1.1.4'
H H 0.0000 0.0000 'International Tables Vol C Tables 4.2.6.8 and 6.1.1.4'
O O 0.0492 0.0322 'International Tables Vol C Tables 4.2.6.8 and 6.1.1.4'

loop_
_geom_angle_atom_site_label_1
_geom_angle_atom_site_label_2
_geom_angle_atom_site_label_3
_geom_angle
C10' O6 C9 116.39(15)
C3' O4 C2 116.32(14)
C1' O2 C1 116.81(15)
C5 O1 C11 109.97(13)
C19' O8 C15 115.48(15)
C15' C16' C17' 119.8(2)
C15' C16' H16' 120.1
C17' C16' H16' 120.1
C18' C17' C16' 120.3(2)
C18' C17' H17' 119.8
C16' C17' H17' 119.8
C17' C18' C13' 120.9(2)
C17' C18' H18' 119.5
C13' C18' H18' 119.5
C14' C13' C18' 118.15(18)
C14' C13' C12' 119.0(2)
C18' C13' C12' 122.82(19)
C11' C12' C13' 128.5(2)
C11' C12' H12' 115.8
C13' C12' H12' 115.8
C12' C11' C10' 119.6(2)
C12' C11' H11' 120.2
C10' C11' H11' 120.2
O7 C10' O6 123.48(18)
O7 C10' C11' 125.68(19)
O6 C10' C11' 110.80(18)
O6 C9 C8 108.80(15)
O6 C9 C10 108.33(14)
C8 C9 C10 115.50(16)
O6 C9 H9 108.0
C8 C9 H9 108.0
C10 C9 H9 108.0
C1 C10 C15 108.65(14)
C1 C10 C9 110.43(14)
C15 C10 C9 107.02(15)
C1 C10 C5 106.55(15)
C15 C10 C5 114.29(15)
C9 C10 C5 109.89(15)
O2 C1 C2 111.01(15)
O2 C1 C10 107.40(14)
C2 C1 C10 115.77(15)
O2 C1 H1 107.4
C2 C1 H1 107.4
C10 C1 H1 107.4
O4 C2 C1 108.17(15)
O4 C2 C3 113.41(15)
C1 C2 C3 110.31(16)
O4 C2 H2 108.3
C1 C2 H2 108.3
C3 C2 H2 108.3
O5 C3' O4 122.94(18)
O5 C3' C4' 124.31(18)
O4 C3' C4' 112.73(16)
C5' C4' C9' 119.36(19)
C5' C4' C3' 122.57(18)
C9' C4' C3' 118.03(18)
C8' C9' C4' 120.2(2)
C8' C9' H9' 119.9
C4' C9' H9' 119.9
C7' C8' C9' 120.0(2)
C7' C8' H8' 120.0
C9' C8' H8' 120.0
C6' C7' C8' 120.0(2)
C6' C7' H7' 120.0
C8' C7' H7' 120.0
C16' C15' C14' 120.1(2)
C16' C15' H15' 119.9
C14' C15' H15' 119.9
C15' C14' C13' 120.8(2)
C15' C14' H14' 119.6
C13' C14' H14' 119.6
O3 C1' O2 123.3(2)
O3 C1' C2' 126.04(19)
O2 C1' C2' 110.70(18)
C1' C2' H2'1 109.5
C1' C2' H2'2 109.5
H2'1 C2' H2'2 109.5
C1' C2' H2'3 109.5
H2'1 C2' H2'3 109.5
H2'2 C2' H2'3 109.5
C7' C6' C5' 120.4(2)
C7' C6' H6' 119.8
C5' C6' H6' 119.8
C4' C5' C6' 119.97(19)
C4' C5' H5' 120.0
C6' C5' H5' 120.0
C2 C3 C4 115.46(16)
C2 C3 H3A 108.4
C4 C3 H3A 108.4
C2 C3 H3B 108.4
C4 C3 H3B 108.4
H3A C3 H3B 107.5
C3 C4 C14 113.08(16)
C3 C4 C5 110.81(16)
C14 C4 C5 116.16(17)
C3 C4 H4 105.2
C14 C4 H4 105.2
C5 C4 H4 105.2
O1 C5 C6 104.41(14)
O1 C5 C4 106.04(15)
C6 C5 C4 114.28(16)
O1 C5 C10 104.91(14)
C6 C5 C10 110.78(15)
C4 C5 C10 115.23(15)
O1 C11 C13 109.47(16)
O1 C11 C12 108.90(17)
C13 C11 C12 108.05(17)
O1 C11 C7 101.32(14)
C13 C11 C7 116.06(18)
C12 C11 C7 112.70(18)
C6 C7 C8 107.55(17)
C6 C7 C11 100.62(16)
C8 C7 C11 114.72(17)
C6 C7 H7 111.1
C8 C7 H7 111.1
C11 C7 H7 111.1
C7 C8 C9 116.66(16)
C7 C8 H8A 108.1
C9 C8 H8A 108.1
C7 C8 H8B 108.1
C9 C8 H8B 108.1
H8A C8 H8B 107.3
C5 C6 C7 99.68(15)
C5 C6 H6A 111.8
C7 C6 H6A 111.8
C5 C6 H6B 111.8
C7 C6 H6B 111.8
H6A C6 H6B 109.6
C11 C12 H12A 109.5
C11 C12 H12B 109.5
H12A C12 H12B 109.5
C11 C12 H12C 109.5
H12A C12 H12C 109.5
H12B C12 H12C 109.5
C11 C13 H13A 109.5
C11 C13 H13B 109.5
H13A C13 H13B 109.5
C11 C13 H13C 109.5
H13A C13 H13C 109.5
H13B C13 H13C 109.5
C4 C14 H14A 109.5
C4 C14 H14B 109.5
H14A C14 H14B 109.5
C4 C14 H14C 109.5
H14A C14 H14C 109.5
H14B C14 H14C 109.5
O8 C15 C10 110.30(14)
O8 C15 H15A 109.6
C10 C15 H15A 109.6
O8 C15 H15B 109.6
C10 C15 H15B 109.6
H15A C15 H15B 108.1
O9 C19' O8 123.37(19)
O9 C19' C20' 125.8(2)
O8 C19' C20' 110.80(18)
C19' C20' H20A 109.5
C19' C20' H20B 109.5
H20A C20' H20B 109.5
C19' C20' H20C 109.5
H20A C20' H20C 109.5
H20B C20' H20C 109.5

loop_
_geom_bond_atom_site_label_1
_geom_bond_atom_site_label_2
_geom_bond_distance
O6 C10' 1.350(2)
O6 C9 1.465(2)
O4 C3' 1.344(2)
O4 C2 1.458(2)
O2 C1' 1.353(2)
O2 C1 1.452(2)
O3 C1' 1.200(2)
O5 C3' 1.213(2)
O1 C5 1.462(2)
O1 C11 1.463(2)
O8 C19' 1.338(2)
O8 C15 1.446(2)
O9 C19' 1.198(2)
O7 C10' 1.208(2)
C16' C15' 1.376(3)
C16' C17' 1.387(3)
C16' H16' 0.9300
C17' C18' 1.371(3)
C17' H17' 0.9300
C18' C13' 1.398(3)
C18' H18' 0.9300
C13' C14' 1.393(3)
C13' C12' 1.458(3)
C12' C11' 1.329(3)
C12' H12' 0.9300
C11' C10' 1.464(3)
C11' H11' 0.9300
C9 C8 1.542(3)
C9 C10 1.555(3)
C9 H9 0.9800
C10 C1 1.539(3)
C10 C15 1.544(3)
C10 C5 1.561(3)
C1 C2 1.516(3)
C1 H1 0.9800
C2 C3 1.525(3)
C2 H2 0.9800
C3' C4' 1.484(3)
C4' C5' 1.386(3)
C4' C9' 1.395(3)
C9' C8' 1.383(3)
C9' H9' 0.9300
C8' C7' 1.383(3)
C8' H8' 0.9300
C7' C6' 1.377(3)
C7' H7' 0.9300
C15' C14' 1.387(3)
C15' H15' 0.9300
C14' H14' 0.9300
C1' C2' 1.488(3)
C2' H2'1 0.9600
C2' H2'2 0.9600
C2' H2'3 0.9600
C6' C5' 1.386(3)
C6' H6' 0.9300
C5' H5' 0.9300
C3 C4 1.527(3)
C3 H3A 0.9700
C3 H3B 0.9700
C4 C14 1.537(3)
C4 C5 1.544(3)
C4 H4 0.9800
C5 C6 1.524(3)
C11 C13 1.522(3)
C11 C12 1.526(3)
C11 C7 1.534(3)
C7 C6 1.524(3)
C7 C8 1.524(3)
C7 H7 0.9800
C8 H8A 0.9700
C8 H8B 0.9700
C6 H6A 0.9700
C6 H6B 0.9700
C12 H12A 0.9600
C12 H12B 0.9600
C12 H12C 0.9600
C13 H13A 0.9600
C13 H13B 0.9600
C13 H13C 0.9600
C14 H14A 0.9600
C14 H14B 0.9600
C14 H14C 0.9600
C15 H15A 0.9700
C15 H15B 0.9700
C19' C20' 1.501(3)
C20' H20A 0.9600
C20' H20B 0.9600
C20' H20C 0.9600

loop_
_geom_torsion_atom_site_label_1
_geom_torsion_atom_site_label_2
_geom_torsion_atom_site_label_3
_geom_torsion_atom_site_label_4
_geom_torsion
C15' C16' C17' C18' 0.4(3)
C16' C17' C18' C13' -0.6(3)
C17' C18' C13' C14' 0.5(3)
C17' C18' C13' C12' 179.11(18)
C14' C13' C12' C11' 171.9(2)
C18' C13' C12' C11' -6.8(3)
C13' C12' C11' C10' -175.07(18)
C9 O6 C10' O7 4.9(3)
C9 O6 C10' C11' -172.72(15)
C12' C11' C10' O7 -11.6(3)
C12' C11' C10' O6 165.94(18)
C10' O6 C9 C8 87.89(19)
C10' O6 C9 C10 -145.82(16)
O6 C9 C10 C1 24.0(2)
C8 C9 C10 C1 146.27(16)
O6 C9 C10 C15 142.08(15)
C8 C9 C10 C15 -95.63(18)
O6 C9 C10 C5 -93.29(17)
C8 C9 C10 C5 29.0(2)
C1' O2 C1 C2 87.9(2)
C1' O2 C1 C10 -144.60(16)
C15 C10 C1 O2 -56.70(18)
C9 C10 C1 O2 60.40(18)
C5 C10 C1 O2 179.71(14)
C15 C10 C1 C2 67.9(2)
C9 C10 C1 C2 -174.95(16)
C5 C10 C1 C2 -55.65(19)
C3' O4 C2 C1 -155.07(16)
C3' O4 C2 C3 82.24(19)
O2 C1 C2 O4 53.11(18)
C10 C1 C2 O4 -69.6(2)
O2 C1 C2 C3 177.67(14)
C10 C1 C2 C3 54.9(2)
C2 O4 C3' O5 -8.8(3)
C2 O4 C3' C4' 169.85(15)
O5 C3' C4' C5' 175.9(2)
O4 C3' C4' C5' -2.8(3)
O5 C3' C4' C9' -1.7(3)
O4 C3' C4' C9' 179.71(18)
C5' C4' C9' C8' 0.4(3)
C3' C4' C9' C8' 178.1(2)
C4' C9' C8' C7' -1.1(4)
C9' C8' C7' C6' 0.7(4)
C17' C16' C15' C14' 0.0(3)
C16' C15' C14' C13' -0.2(3)
C18' C13' C14' C15' -0.1(3)
C12' C13' C14' C15' -178.75(19)
C1 O2 C1' O3 -8.1(3)
C1 O2 C1' C2' 171.50(17)
C8' C7' C6' C5' 0.2(3)
C9' C4' C5' C6' 0.5(3)
C3' C4' C5' C6' -177.01(19)
C7' C6' C5' C4' -0.8(3)
O4 C2 C3 C4 71.7(2)
C1 C2 C3 C4 -49.8(2)
C2 C3 C4 C14 -84.3(2)
C2 C3 C4 C5 48.1(2)
C11 O1 C5 C6 8.6(2)
C11 O1 C5 C4 129.64(16)
C11 O1 C5 C10 -107.98(15)
C3 C4 C5 O1 64.72(19)
C14 C4 C5 O1 -164.44(16)
C3 C4 C5 C6 179.16(16)
C14 C4 C5 C6 -50.0(2)
C3 C4 C5 C10 -50.8(2)
C14 C4 C5 C10 80.0(2)
C1 C10 C5 O1 -63.01(16)
C15 C10 C5 O1 176.97(14)
C9 C10 C5 O1 56.65(17)
C1 C10 C5 C6 -175.13(15)
C15 C10 C5 C6 64.85(19)
C9 C10 C5 C6 -55.47(19)
C1 C10 C5 C4 53.19(19)
C15 C10 C5 C4 -66.8(2)
C9 C10 C5 C4 172.85(15)
C5 O1 C11 C13 144.48(16)
C5 O1 C11 C12 -97.58(18)
C5 O1 C11 C7 21.40(19)
O1 C11 C7 C6 -42.85(18)
C13 C11 C7 C6 -161.28(17)
C12 C11 C7 C6 73.37(19)
O1 C11 C7 C8 72.24(19)
C13 C11 C7 C8 -46.2(2)
C12 C11 C7 C8 -171.54(17)
C6 C7 C8 C9 52.4(2)
C11 C7 C8 C9 -58.6(2)
O6 C9 C8 C7 92.6(2)
C10 C9 C8 C7 -29.5(2)
O1 C5 C6 C7 -35.01(18)
C4 C5 C6 C7 -150.40(17)
C10 C5 C6 C7 77.43(18)
C8 C7 C6 C5 -72.62(18)
C11 C7 C6 C5 47.76(18)
C19' O8 C15 C10 -174.47(16)
C1 C10 C15 O8 158.31(15)
C9 C10 C15 O8 39.05(19)
C5 C10 C15 O8 -82.86(19)
C15 O8 C19' O9 -1.8(3)
C15 O8 C19' C20' 178.05(18)
